data_1100301
loop_
_publ_author_name
'Buchholz, Stefan'
'Harms, Klaus'
'Massa, Werner'
'Boche, Gernot'

_publ_section_title
;
 Hydrogen Bonds between an NH~4~^&#x2295;^ Ion and a Carbanion---Crystal
 Structure of Ammonium 1,2,4-Tricyanocyclopentadienide
;
_journal_coden_ASTM ACIEAY
_journal_issue 1
_journal_name_full
;
 Angewandte Chemie, International Edition in English
;
_journal_page_first 73
_journal_page_last 75
_journal_paper_doi 10.1002/anie.198900731
_journal_volume 28
_journal_year 1989
_chemical_formula_sum 'C8 H6 N4'
_space_group_IT_number 62
_symmetry_cell_setting orthorhombic
_symmetry_Int_Tables_number 62
_symmetry_space_group_name_Hall '-P 2ac 2n'
_symmetry_space_group_name_H-M 'P n m a'
_cell_angle_alpha 90
_cell_angle_beta 90
_cell_angle_gamma 90
_cell_formula_units_Z 4
_cell_length_a 12.941(2)
_cell_length_b 9.450(1)
_cell_length_c 6.459(1)
_cod_database_code 1100301

loop_
_symmetry_equiv_pos_site_id
_symmetry_equiv_pos_as_xyz
1 x,y,z
2 1/2-x,1/2+y,1/2+z
3 x,1/2-y,z
4 1/2-x,-y,1/2+z
5 -x,-y,-z
6 -1/2+x,-1/2-y,-1/2-z
7 -x,-1/2+y,-z
8 -1/2+x,y,-1/2-z

loop_
_atom_site_label
_atom_site_type_symbol
_atom_site_fract_x
_atom_site_fract_y
_atom_site_fract_z
N1 N 0.5379(2) 0.75000 0.9547(4)
H1 H 0.575(3) 0.75000 1.085(5)
H2 H 0.465(3) 0.75000 0.993(5)
H3 H 0.549(2) 0.829(2) 0.881(3)
N2 N 0.3300(2) 0.25000 0.6804(3)
N3 N 0.0705(1) 0.0224(2) -0.2401(2)
C1 C 0.1399(1) 0.1744(2) 0.0596(3)
C2 C 0.1896(1) 0.1278(2) 0.2377(3)
C3 C 0.2208(2) 0.25000 0.3481(4)
C4 C 0.1005(1) 0.0892(2) -0.1033(3)
C5 C 0.2804(2) 0.25000 0.5330(4)
H4 H 0.202(2) 0.028(2) 0.283(3)
H3B* H 0.549(2) 0.671(2) 0.881(3)
C2B C 0.1896(1) 0.3722(2) 0.2377(3)
C1B C 0.1399(1) 0.3256(2) 0.0596(3)
H4B H 0.202(2) 0.472(2) 0.283(3)
C4B C 0.1005(1) 0.4108(2) -0.1033(3)
N3B N 0.0705(1) 0.4776(2) -0.2401(2)

loop_
_atom_type_symbol
_atom_type_radius_bond
C 0.68
H 0.23
N 0.68
